data_7150409
loop_
_publ_author_name
'Belcher, Warwick J.'
'Fabre, Muriel'
'Farhan, Tamer'
'Steed, Jonathan W.'

_publ_section_title
;
 Pyridinium CH...anion and pi-stacking interactions in modular tripodal
 anion binding hosts: ATP binding and solid-state chiral induction.
;
_journal_issue 5
_journal_name_full 'Organic &amp; biomolecular chemistry'
_journal_page_first 781
_journal_page_last 786
_journal_paper_doi 10.1039/b516027h
_journal_volume 4
_journal_year 2006
_chemical_formula_sum 'C47 H42 F18 N7 P3'
_chemical_formula_weight 1139.79
_chemical_name_systematic
;
?
;
_space_group_IT_number 173
_symmetry_cell_setting hexagonal
_symmetry_space_group_name_Hall 'P 6c'
_symmetry_space_group_name_H-M 'P 63'
_atom_sites_solution_hydrogens geom
_atom_sites_solution_primary direct
_atom_sites_solution_secondary difmap
_audit_creation_method SHELXL-97
_cell_angle_alpha 90.00
_cell_angle_beta 90.00
_cell_angle_gamma 120.00
_cell_formula_units_Z 2
_cell_length_a 11.9328(2)
_cell_length_b 11.9328(2)
_cell_length_c 20.0477(5)
_cell_measurement_temperature 120(2)
_cell_volume 2472.18(9)
_computing_cell_refinement DENZO-SMN
_computing_data_collection 'Nonius Collect'
_computing_data_reduction DENZO-SMN
_computing_molecular_graphics 'XSeed (Barbour, 1999)'
_computing_structure_refinement 'SHELXL-97 (Sheldrick, 1997)'
_computing_structure_solution 'SHELXS-97 (Sheldrick, 1990)'
_diffrn_ambient_temperature 120(2)
_diffrn_measured_fraction_theta_full 0.996
_diffrn_measured_fraction_theta_max 0.996
_diffrn_measurement_device_type KappaCCD
_diffrn_measurement_method '1.5o phi+omega frames 20 s deg-1'
_diffrn_radiation_monochromator graphite
_diffrn_radiation_source 'fine-focus sealed tube'
_diffrn_radiation_type MoK\a
_diffrn_radiation_wavelength 0.71073
_diffrn_reflns_av_R_equivalents 0.0359
_diffrn_reflns_av_sigmaI/netI 0.0471
_diffrn_reflns_limit_h_max 15
_diffrn_reflns_limit_h_min -15
_diffrn_reflns_limit_k_max 12
_diffrn_reflns_limit_k_min -12
_diffrn_reflns_limit_l_max 19
_diffrn_reflns_limit_l_min -26
_diffrn_reflns_number 6895
_diffrn_reflns_theta_full 27.49
_diffrn_reflns_theta_max 27.49
_diffrn_reflns_theta_min 3.41
_diffrn_standards_decay_% 0
_exptl_absorpt_coefficient_mu 0.231
_exptl_absorpt_correction_T_max 0.9552
_exptl_absorpt_correction_T_min 0.8931
_exptl_absorpt_correction_type empirical
_exptl_crystal_colour yellow
_exptl_crystal_density_diffrn 1.531
_exptl_crystal_density_method 'not measured'
_exptl_crystal_description 'hexagonal needle'
_exptl_crystal_F_000 1160
_exptl_crystal_size_max 0.50
_exptl_crystal_size_mid 0.20
_exptl_crystal_size_min 0.20
_refine_diff_density_max 0.584
_refine_diff_density_min -0.351
_refine_diff_density_rms 0.067
_refine_ls_abs_structure_details 'Flack H D (1983), Acta Cryst. A39, 876-881'
_refine_ls_abs_structure_Flack -0.02(11)
_refine_ls_extinction_coef 0.0088(15)
_refine_ls_extinction_expression Fc^*^=kFc[1+0.001xFc^2^\l^3^/sin(2\q)]^-1/4^
_refine_ls_extinction_method SHELXL
_refine_ls_goodness_of_fit_ref 1.068
_refine_ls_hydrogen_treatment mixed
_refine_ls_matrix_type full
_refine_ls_number_parameters 229
_refine_ls_number_reflns 3524
_refine_ls_number_restraints 1
_refine_ls_restrained_S_all 1.067
_refine_ls_R_factor_all 0.0479
_refine_ls_R_factor_gt 0.0396
_refine_ls_shift/su_max 0.000
_refine_ls_shift/su_mean 0.000
_refine_ls_structure_factor_coef Fsqd
_refine_ls_weighting_details 'calc w=1/[\s^2^(Fo^2^)+(0.0534P)^2^+0.5760P] where P=(Fo^2^+2Fc^2^)/3'
_refine_ls_weighting_scheme calc
_refine_ls_wR_factor_gt 0.0949
_refine_ls_wR_factor_ref 0.0993
_reflns_number_gt 3134
_reflns_number_total 3524
_reflns_threshold_expression >2sigma(I)
_cod_data_source_file b516027h.txt
_cod_data_source_block tf27
_cod_original_sg_symbol_H-M P63
_cod_database_code 7150409

loop_
_symmetry_equiv_pos_as_xyz
'x, y, z'
'x-y, x, z+1/2'
'-y, x-y, z'
'-x, -y, z+1/2'
'-x+y, -x, z'
'y, -x+y, z+1/2'

loop_
_atom_site_label
_atom_site_type_symbol
_atom_site_fract_x
_atom_site_fract_y
_atom_site_fract_z
_atom_site_U_iso_or_equiv
_atom_site_adp_type
_atom_site_occupancy
_atom_site_symmetry_multiplicity
_atom_site_calc_flag
_atom_site_refinement_flags
_atom_site_disorder_assembly
_atom_site_disorder_group
N2 N 0.4136(2) 0.0806(2) 0.40163(11) 0.0324(5) Uani 1 1 d . . .
F4 F 0.4104(2) -0.20927(16) 0.05422(8) 0.0551(5) Uani 1 1 d . . .
F6 F 0.78935(17) 0.42469(18) -0.03613(10) 0.0504(5) Uani 1 1 d . . .
F3 F 0.2846(2) -0.25720(19) 0.14634(9) 0.0500(5) Uani 1 1 d . . .
F5 F 0.75671(13) 0.30132(14) 0.05585(9) 0.0380(4) Uani 1 1 d . . .
P3 P 0.6667 0.3333 0.00857(7) 0.0337(3) Uani 1 3 d S . .
C15 C 0.3920(2) 0.0004(3) 0.28922(14) 0.0346(6) Uani 1 1 d . . .
H15 H 0.3370 -0.0436 0.2525 0.041 Uiso 1 1 calc R . .
C7 C 0.6912(2) 0.0162(3) 0.22523(13) 0.0293(5) Uani 1 1 d . . .
H7 H 0.7250 0.0102 0.2671 0.035 Uiso 1 1 calc R . .
C9 C 0.5405(2) 0.0450(2) 0.16011(12) 0.0251(5) Uani 1 1 d . . .
H9 H 0.4687 0.0584 0.1566 0.030 Uiso 1 1 calc R . .
C10 C 0.5987(2) 0.0339(2) 0.10337(12) 0.0224(5) Uani 1 1 d . . .
H10 H 0.5671 0.0401 0.0608 0.027 Uiso 1 1 calc R . .
C13 C 0.5419(3) 0.1302(3) 0.39580(13) 0.0307(5) Uani 1 1 d . . .
H13 H 0.5953 0.1771 0.4325 0.037 Uiso 1 1 calc R . .
C8 C 0.5860(2) 0.0366(2) 0.22271(12) 0.0240(5) Uani 1 1 d . . .
C1 C 1.0014(3) 0.2935(3) -0.02136(14) 0.0292(5) Uani 1 1 d . . .
H1A H 1.0848 0.3192 -0.0426 0.044 Uiso 1 1 calc R . .
H1B H 0.9878 0.3680 -0.0197 0.044 Uiso 1 1 calc R . .
H1C H 0.9317 0.2237 -0.0472 0.044 Uiso 1 1 calc R . .
C11 C 0.5253(2) 0.0510(2) 0.28474(12) 0.0260(5) Uani 1 1 d . . .
C12 C 0.6009(2) 0.1168(2) 0.33923(12) 0.0275(5) Uani 1 1 d . . .
H12 H 0.6920 0.1522 0.3379 0.033 Uiso 1 1 calc R . .
C14 C 0.3414(3) 0.0160(3) 0.34884(16) 0.0356(6) Uani 1 1 d . . .
H14 H 0.2502 -0.0214 0.3522 0.043 Uiso 1 1 calc R . .
C2 C 1.0014(2) 0.24597(19) 0.04999(13) 0.0217(4) Uani 1 1 d . . .
H2A H 1.0787 0.3122 0.0740 0.026 Uiso 1 1 calc R . .
H2B H 0.9238 0.2345 0.0740 0.026 Uiso 1 1 calc R . .
C6 C 0.7457(2) 0.0047(2) 0.16763(13) 0.0265(5) Uani 1 1 d . . .
H6 H 0.8167 -0.0102 0.1699 0.032 Uiso 1 1 calc R . .
C3 C 1.00162(19) 0.11894(19) 0.05020(12) 0.0176(4) Uani 1 1 d . . .
N1 N 0.70041(17) 0.01432(18) 0.10768(10) 0.0194(4) Uani 1 1 d . . .
C5 C 0.7573(2) 0.0027(2) 0.04273(12) 0.0211(4) Uani 1 1 d . . .
C4 C 0.88342(19) 0.0010(2) 0.04981(12) 0.0173(4) Uani 1 1 d . . .
P2 P 0.3333 -0.3333 0.10086(5) 0.0257(2) Uani 1 3 d S . .
F1 F 1.11083(13) 0.10903(14) 0.34229(8) 0.0294(3) Uani 1 1 d . . .
F2 F 1.10841(13) -0.00205(13) 0.24985(7) 0.0279(3) Uani 1 1 d . . .
P1 P 1.0000 0.0000 0.29713(5) 0.0199(2) Uani 1 3 d S . .
C1S C 0.3333 -0.3333 0.3080(15) 0.242(10) Uiso 1 3 d S . .
C2S C 0.2525(18) -0.3071(17) 0.3255(9) 0.092(4) Uiso 0.33 1 d P . .
N1S N 0.1768(17) -0.2742(17) 0.3319(8) 0.113(5) Uiso 0.33 1 d P . .

loop_
_atom_site_aniso_label
_atom_site_aniso_U_11
_atom_site_aniso_U_22
_atom_site_aniso_U_33
_atom_site_aniso_U_23
_atom_site_aniso_U_13
_atom_site_aniso_U_12
N2 0.0399(12) 0.0425(13) 0.0262(12) 0.0089(9) 0.0111(9) 0.0293(11)
F4 0.0711(12) 0.0410(9) 0.0320(10) 0.0128(7) 0.0043(9) 0.0122(8)
F6 0.0424(10) 0.0445(10) 0.0610(12) 0.0115(9) 0.0163(8) 0.0193(8)
F3 0.0745(12) 0.0633(11) 0.0346(9) -0.0095(8) -0.0009(9) 0.0512(11)
F5 0.0264(7) 0.0288(7) 0.0606(11) 0.0000(7) -0.0021(7) 0.0152(6)
P3 0.0255(4) 0.0255(4) 0.0501(8) 0.000 0.000 0.01273(18)
C15 0.0265(12) 0.0513(16) 0.0290(15) -0.0034(12) -0.0004(11) 0.0218(12)
C7 0.0293(12) 0.0468(15) 0.0188(12) -0.0006(10) -0.0024(10) 0.0243(11)
C9 0.0215(11) 0.0368(13) 0.0227(12) -0.0017(10) -0.0022(9) 0.0188(10)
C10 0.0216(10) 0.0292(12) 0.0183(11) 0.0011(9) -0.0008(9) 0.0142(9)
C13 0.0385(14) 0.0369(14) 0.0237(13) 0.0001(11) 0.0012(10) 0.0239(12)
C8 0.0218(11) 0.0308(12) 0.0214(11) -0.0029(10) -0.0008(9) 0.0146(10)
C1 0.0348(13) 0.0310(13) 0.0288(13) 0.0095(11) 0.0069(10) 0.0218(11)
C11 0.0253(11) 0.0380(13) 0.0204(13) 0.0002(10) 0.0003(9) 0.0201(10)
C12 0.0280(12) 0.0370(13) 0.0224(12) -0.0002(10) 0.0025(10) 0.0199(11)
C14 0.0280(13) 0.0532(18) 0.0308(14) 0.0049(12) 0.0062(11) 0.0243(13)
C2 0.0248(10) 0.0197(10) 0.0222(12) -0.0002(9) 0.0022(10) 0.0124(8)
C6 0.0255(11) 0.0407(13) 0.0202(12) -0.0020(10) -0.0023(9) 0.0219(10)
C3 0.0229(9) 0.0191(9) 0.0116(9) -0.0010(8) -0.0006(9) 0.0111(8)
N1 0.0174(8) 0.0235(9) 0.0177(9) 0.0006(7) -0.0017(7) 0.0106(7)
C5 0.0196(10) 0.0294(11) 0.0178(11) -0.0015(9) 0.0005(9) 0.0149(9)
C4 0.0174(9) 0.0232(9) 0.0124(9) -0.0009(9) 0.0009(8) 0.0110(8)
P2 0.0289(3) 0.0289(3) 0.0193(5) 0.000 0.000 0.01445(17)
F1 0.0260(7) 0.0295(7) 0.0284(8) -0.0069(6) -0.0047(6) 0.0107(6)
F2 0.0279(7) 0.0319(8) 0.0260(8) -0.0009(6) 0.0044(6) 0.0165(6)
P1 0.0206(3) 0.0206(3) 0.0185(5) 0.000 0.000 0.01032(13)

loop_
_atom_type_symbol
_atom_type_description
_atom_type_scat_dispersion_real
_atom_type_scat_dispersion_imag
_atom_type_scat_source
C C 0.0033 0.0016 'International Tables Vol C Tables 4.2.6.8 and 6.1.1.4'
H H 0.0000 0.0000 'International Tables Vol C Tables 4.2.6.8 and 6.1.1.4'
N N 0.0061 0.0033 'International Tables Vol C Tables 4.2.6.8 and 6.1.1.4'
P P 0.1023 0.0942 'International Tables Vol C Tables 4.2.6.8 and 6.1.1.4'
F F 0.0171 0.0103 'International Tables Vol C Tables 4.2.6.8 and 6.1.1.4'

loop_
_geom_angle_atom_site_label_1
_geom_angle_atom_site_label_2
_geom_angle_atom_site_label_3
_geom_angle
_geom_angle_site_symmetry_1
_geom_angle_site_symmetry_3
_geom_angle_publ_flag
C14 N2 C13 116.7(2) . . ?
F6 P3 F6 91.46(12) 5_665 . ?
F6 P3 F6 91.46(12) 5_665 3_655 ?
F6 P3 F6 91.46(12) . 3_655 ?
F6 P3 F5 89.48(9) 5_665 . ?
F6 P3 F5 89.98(9) . . ?
F6 P3 F5 178.25(12) 3_655 . ?
F6 P3 F5 89.98(9) 5_665 5_665 ?
F6 P3 F5 178.25(13) . 5_665 ?
F6 P3 F5 89.48(9) 3_655 5_665 ?
F5 P3 F5 89.05(10) . 5_665 ?
F6 P3 F5 178.25(12) 5_665 3_655 ?
F6 P3 F5 89.48(9) . 3_655 ?
F6 P3 F5 89.98(9) 3_655 3_655 ?
F5 P3 F5 89.05(10) . 3_655 ?
F5 P3 F5 89.05(10) 5_665 3_655 ?
C14 C15 C11 118.3(3) . . ?
C6 C7 C8 120.2(2) . . ?
C10 C9 C8 120.4(2) . . ?
N1 C10 C9 120.4(2) . . ?
N2 C13 C12 123.6(2) . . ?
C9 C8 C7 117.6(2) . . ?
C9 C8 C11 121.0(2) . . ?
C7 C8 C11 121.4(2) . . ?
C12 C11 C15 118.3(2) . . ?
C12 C11 C8 120.5(2) . . ?
C15 C11 C8 121.2(2) . . ?
C11 C12 C13 119.2(2) . . ?
N2 C14 C15 123.9(2) . . ?
C3 C2 C1 111.8(2) . . ?
N1 C6 C7 121.0(2) . . ?
C4 C3 C4 119.1(2) 5_765 . ?
C4 C3 C2 121.09(18) 5_765 . ?
C4 C3 C2 119.79(18) . . ?
C6 N1 C10 120.4(2) . . ?
C6 N1 C5 123.04(18) . . ?
C10 N1 C5 116.52(18) . . ?
N1 C5 C4 114.50(18) . . ?
C3 C4 C3 120.9(2) 3_645 . ?
C3 C4 C5 119.56(18) 3_645 . ?
C3 C4 C5 119.34(18) . . ?
F3 P2 F3 90.33(10) . 3_545 ?
F3 P2 F3 90.33(10) . 5_655 ?
F3 P2 F3 90.33(10) 3_545 5_655 ?
F3 P2 F4 89.82(10) . 3_545 ?
F3 P2 F4 90.66(10) 3_545 3_545 ?
F3 P2 F4 178.99(12) 5_655 3_545 ?
F3 P2 F4 90.66(10) . . ?
F3 P2 F4 178.99(12) 3_545 . ?
F3 P2 F4 89.82(10) 5_655 . ?
F4 P2 F4 89.18(10) 3_545 . ?
F3 P2 F4 178.99(11) . 5_655 ?
F3 P2 F4 89.82(10) 3_545 5_655 ?
F3 P2 F4 90.66(10) 5_655 5_655 ?
F4 P2 F4 89.18(10) 3_545 5_655 ?
F4 P2 F4 89.18(10) . 5_655 ?
F1 P1 F1 90.92(9) . 5_765 ?
F1 P1 F1 90.92(9) . 3_645 ?
F1 P1 F1 90.92(9) 5_765 3_645 ?
F1 P1 F2 178.64(11) . 5_765 ?
F1 P1 F2 90.10(7) 5_765 5_765 ?
F1 P1 F2 89.97(7) 3_645 5_765 ?
F1 P1 F2 90.10(7) . . ?
F1 P1 F2 89.97(7) 5_765 . ?
F1 P1 F2 178.64(10) 3_645 . ?
F2 P1 F2 88.99(9) 5_765 . ?
F1 P1 F2 89.97(7) . 3_645 ?
F1 P1 F2 178.64(11) 5_765 3_645 ?
F1 P1 F2 90.10(7) 3_645 3_645 ?
F2 P1 F2 88.99(9) 5_765 3_645 ?
F2 P1 F2 88.99(9) . 3_645 ?
C2S C1S C2S 111.9(16) . 5_655 ?
C2S C1S C2S 111.9(16) . 3_545 ?
C2S C1S C2S 111.9(16) 5_655 3_545 ?
N1S C2S C1S 169(3) . . ?
N1S C2S C2S 146(2) . 5_655 ?
C1S C2S C2S 34.0(8) . 5_655 ?
N1S C2S C2S 153(2) . 3_545 ?
C1S C2S C2S 34.0(8) . 3_545 ?
C2S C2S C2S 60.000(1) 5_655 3_545 ?

loop_
_geom_bond_atom_site_label_1
_geom_bond_atom_site_label_2
_geom_bond_distance
_geom_bond_site_symmetry_2
_geom_bond_publ_flag
N2 C14 1.339(4) . ?
N2 C13 1.342(3) . ?
F4 P2 1.5969(17) . ?
F6 P3 1.5933(18) . ?
F3 P2 1.5882(17) . ?
F5 P3 1.6154(17) . ?
P3 F6 1.5933(18) 5_665 ?
P3 F6 1.5933(18) 3_655 ?
P3 F5 1.6154(17) 5_665 ?
P3 F5 1.6154(17) 3_655 ?
C15 C14 1.393(4) . ?
C15 C11 1.394(4) . ?
C7 C6 1.366(4) . ?
C7 C8 1.394(3) . ?
C9 C10 1.373(3) . ?
C9 C8 1.391(3) . ?
C10 N1 1.349(3) . ?
C13 C12 1.385(4) . ?
C8 C11 1.492(3) . ?
C1 C2 1.539(4) . ?
C11 C12 1.383(4) . ?
C2 C3 1.517(3) . ?
C6 N1 1.346(3) . ?
C3 C4 1.398(3) 5_765 ?
C3 C4 1.409(3) . ?
N1 C5 1.506(3) . ?
C5 C4 1.522(3) . ?
C4 C3 1.398(3) 3_645 ?
P2 F3 1.5882(17) 3_545 ?
P2 F3 1.5882(17) 5_655 ?
P2 F4 1.5969(17) 3_545 ?
P2 F4 1.5969(17) 5_655 ?
F1 P1 1.5940(15) . ?
F2 P1 1.6137(15) . ?
P1 F1 1.5940(15) 5_765 ?
P1 F1 1.5940(15) 3_645 ?
P1 F2 1.6137(15) 5_765 ?
P1 F2 1.6137(15) 3_645 ?
C1S C2S 1.205(19) . ?
C1S C2S 1.205(19) 5_655 ?
C1S C2S 1.205(19) 3_545 ?
C2S N1S 1.16(2) . ?
C2S C2S 2.00(3) 5_655 ?
C2S C2S 2.00(3) 3_545 ?
